data_9015474
loop_
_publ_author_name
'Beintema, J.'

_publ_section_title
;
 On the crystal-structure of magnesium- and nickelantimonate.
 _cod_database_code 1010069
;
_journal_name_full 'Proceedings of the Koninklijke Nederlandse Academie van Wetenschappen'
_journal_page_first 241
_journal_page_last 252
_journal_volume 39
_journal_year 1936
_chemical_formula_sum 'Mg O Sb2'
_chemical_name_mineral Brandholzite
_space_group_IT_number 162
_symmetry_space_group_name_Hall '-P 3 2'
_symmetry_space_group_name_H-M 'P -3 1 m'
_cell_angle_alpha 90
_cell_angle_beta 90
_cell_angle_gamma 120
_cell_length_a 16.079
_cell_length_b 16.079
_cell_length_c 9.841
_cell_formula_units_Z 6
_cell_volume 2203.373
_database_code_amcsd 0017004
_exptl_crystal_density_diffrn 1.283
_cod_duplicate_entry 1010069
_cod_original_formula_sum 'Mg Sb2 O'
_cod_database_code 9015474

loop_
_space_group_symop_operation_xyz
x,y,z
x-y,-y,z
y,-x+y,-z
-y,-x,-z
-x+y,-x,z
-x,-x+y,z
-x,-y,-z
-x+y,y,-z
-y,x-y,z
y,x,z
x-y,x,-z
x,x-y,-z

loop_
_atom_site_label
_atom_site_fract_x
_atom_site_fract_y
_atom_site_fract_z
Mg1 0.33333 0.00000 0.00000
Sb1 0.00000 0.00000 0.00000
Sb2 0.00000 0.00000 0.50000
Sb3 0.33333 0.66667 0.00000
Sb4 0.33333 0.66667 0.50000
Sb5 0.33333 0.00000 0.50000
O1 0.11110 0.00000 0.12500

loop_
_cod_related_entry_id
_cod_related_entry_database
_cod_related_entry_code
1 AMCSD 0017004
